data_7018345
loop_
_publ_author_name
'Wang, Qin'
'Tang, Kuanzhen'
'Jin, Xiaojie'
'Huang, Xiaoguang'
'Liu, Weisheng'
'Yao, Xiaojun'
'Tang, Yu'

_publ_section_title
;
 Lanthanide complexes assembled from two flexible amide-type tripodal
 ligands: terminal groups effect on photoluminescence behavior.
;
_journal_issue 12
_journal_name_full 'Dalton transactions (Cambridge, England : 2003)'
_journal_page_first 3431
_journal_page_last 3438
_journal_paper_doi 10.1039/c2dt11761d
_journal_volume 41
_journal_year 2012
_chemical_formula_sum 'C58 H75 Cl3 Eu N11 O20'
_chemical_formula_weight 1504.60
_chemical_name_systematic
;
?
;
_space_group_IT_number 2
_symmetry_cell_setting triclinic
_symmetry_space_group_name_Hall '-P 1'
_symmetry_space_group_name_H-M 'P -1'
_atom_sites_solution_hydrogens geom
_atom_sites_solution_primary direct
_atom_sites_solution_secondary difmap
_audit_creation_method SHELXL-97
_cell_angle_alpha 98.206(6)
_cell_angle_beta 100.862(6)
_cell_angle_gamma 93.150(6)
_cell_formula_units_Z 2
_cell_length_a 14.415(5)
_cell_length_b 14.760(5)
_cell_length_c 19.746(7)
_cell_measurement_temperature 298(2)
_cell_volume 4069(2)
_computing_cell_refinement 'Bruker SMART'
_computing_data_collection 'Bruker SMART'
_computing_data_reduction 'Bruker SAINT'
_computing_molecular_graphics 'Bruker SHELXTL'
_computing_publication_material 'Bruker SHELXTL'
_computing_structure_refinement 'SHELXL-97 (Sheldrick, 1997)'
_computing_structure_solution 'SHELXS-97 (Sheldrick, 1990)'
_diffrn_ambient_temperature 298(2)
_diffrn_measured_fraction_theta_full 0.904
_diffrn_measured_fraction_theta_max 0.904
_diffrn_measurement_device_type 'CCD area detector'
_diffrn_measurement_method 'phi and omega scans'
_diffrn_radiation_monochromator graphite
_diffrn_radiation_source 'fine-focus sealed tube'
_diffrn_radiation_type MoK\a
_diffrn_radiation_wavelength 0.71073
_diffrn_reflns_av_R_equivalents 0.0595
_diffrn_reflns_av_sigmaI/netI 0.1614
_diffrn_reflns_limit_h_max 17
_diffrn_reflns_limit_h_min -16
_diffrn_reflns_limit_k_max 17
_diffrn_reflns_limit_k_min -17
_diffrn_reflns_limit_l_max 23
_diffrn_reflns_limit_l_min -21
_diffrn_reflns_number 19136
_diffrn_reflns_theta_full 25.00
_diffrn_reflns_theta_max 25.00
_diffrn_reflns_theta_min 1.96
_exptl_absorpt_coefficient_mu 0.934
_exptl_absorpt_correction_T_max 0.9042
_exptl_absorpt_correction_T_min 0.6785
_exptl_absorpt_correction_type multi-scan
_exptl_absorpt_process_details sadabs
_exptl_crystal_density_diffrn 1.228
_exptl_crystal_density_method 'not measured'
_exptl_crystal_F_000 1548
_exptl_crystal_size_max 0.45
_exptl_crystal_size_mid 0.43
_exptl_crystal_size_min 0.11
_refine_diff_density_max 0.745
_refine_diff_density_min -0.634
_refine_diff_density_rms 0.087
_refine_ls_extinction_method none
_refine_ls_goodness_of_fit_ref 0.970
_refine_ls_hydrogen_treatment constr
_refine_ls_matrix_type full
_refine_ls_number_parameters 883
_refine_ls_number_reflns 12967
_refine_ls_number_restraints 2123
_refine_ls_restrained_S_all 0.955
_refine_ls_R_factor_all 0.1727
_refine_ls_R_factor_gt 0.0760
_refine_ls_shift/su_max 0.000
_refine_ls_shift/su_mean 0.000
_refine_ls_structure_factor_coef Fsqd
_refine_ls_weighting_details 'calc w=1/[\s^2^(Fo^2^)+(0.1051P)^2^+0.0000P] where P=(Fo^2^+2Fc^2^)/3'
_refine_ls_weighting_scheme calc
_refine_ls_wR_factor_gt 0.1643
_refine_ls_wR_factor_ref 0.2236
_reflns_number_gt 6194
_reflns_number_total 12967
_reflns_threshold_expression >2sigma(I)
_cod_data_source_file c2dt11761d.txt
_cod_data_source_block 060514t
_cod_depositor_comments
;
The following automatic conversions were performed:

'_symmetry_cell_setting' value 'Triclinic' changed to 'triclinic'
according to /home/saulius/struct/CIF-dictionaries/cif_core.dic
dictionary named 'cif_core.dic' version 2.4.1 from 2010-06-29.

Automatic conversion script
Id: cif_fix_values 1715 2011-07-08 13:25:40Z adriana 
;
_cod_original_cell_volume 4069(3)
_cod_original_sg_symbol_H-M P-1
_cod_database_code 7018345

loop_
_symmetry_equiv_pos_as_xyz
'x, y, z'
'-x, -y, -z'

loop_
_atom_site_label
_atom_site_type_symbol
_atom_site_fract_x
_atom_site_fract_y
_atom_site_fract_z
_atom_site_U_iso_or_equiv
_atom_site_adp_type
_atom_site_occupancy
_atom_site_symmetry_multiplicity
_atom_site_calc_flag
_atom_site_refinement_flags
Eu1 Eu 0.27932(3) 0.73678(3) 0.21088(3) 0.0583(2) Uani 1 1 d .
Cl1 Cl 0.4591(5) 0.8737(4) 0.5728(3) 0.108(2) Uani 0.50 1 d PDU
Cl2 Cl 0.4318(8) 0.6831(6) 0.5675(7) 0.196(5) Uani 0.50 1 d PDU
Cl3 Cl 0.6169(6) 0.7738(8) 0.6014(5) 0.157(3) Uani 0.50 1 d PDU
Cl4 Cl 0.4232(7) 0.8031(6) 0.9250(6) 0.165(3) Uani 0.50 1 d PDU
Cl5 Cl 0.6088(5) 0.7430(6) 0.9435(4) 0.122(2) Uani 0.50 1 d PDU
Cl6 Cl 0.4501(5) 0.6152(4) 0.9172(3) 0.1037(19) Uani 0.50 1 d PDU
N1 N 0.3652(5) 0.8919(5) 0.2925(4) 0.0676(18) Uani 1 1 d U
N2 N 0.2490(7) 1.0281(6) 0.1714(5) 0.093(2) Uani 1 1 d U
H2 H 0.2978 1.0521 0.1553 0.112 Uiso 1 1 d R
N3 N 0.5310(6) 0.7590(6) 0.3899(5) 0.078(2) Uani 1 1 d U
H3 H 0.5862 0.7882 0.3870 0.094 Uiso 1 1 d R
N4 N 0.2485(7) 0.8409(6) 0.4307(5) 0.083(2) Uani 1 1 d U
H4 H 0.3068 0.8551 0.4573 0.099 Uiso 1 1 d R
N5 N 0.3696(5) 0.5979(5) 0.1525(4) 0.0574(16) Uani 1 1 d U
N6 N 0.5387(6) 0.7652(6) 0.1139(5) 0.078(2) Uani 1 1 d U
H6 H 0.5918 0.7431 0.1347 0.093 Uiso 1 1 d R
N7 N 0.2292(7) 0.6179(6) -0.0184(5) 0.086(2) Uani 1 1 d DU
H7 H 0.2827 0.6139 -0.0356 0.104 Uiso 1 1 d R
N8 N 0.2660(7) 0.4419(6) 0.2452(5) 0.084(2) Uani 1 1 d U
H8 H 0.2605 0.3981 0.2076 0.101 Uiso 1 1 d R
N9 N 0.2885(9) 0.3939(9) 0.9119(7) 0.109(3) Uani 1 1 d U
N10 N 0.3757(9) 0.2403(6) 0.2239(5) 0.087(3) Uani 1 1 d U
N11 N 0.2920(9) 0.0747(8) 0.5169(7) 0.109(3) Uani 1 1 d U
O1 O 0.2289(5) 0.8798(4) 0.1772(4) 0.0785(16) Uani 1 1 d U
O2 O 0.4149(4) 0.7142(4) 0.2974(3) 0.0692(15) Uani 1 1 d U
O3 O 0.2322(5) 0.7667(4) 0.3218(4) 0.0779(16) Uani 1 1 d U
O4 O 0.4146(5) 0.7859(4) 0.1640(3) 0.0688(14) Uani 1 1 d U
O5 O 0.2334(5) 0.6989(4) 0.0863(4) 0.0740(16) Uani 1 1 d U
O6 O 0.2368(5) 0.5832(4) 0.2294(4) 0.0716(15) Uani 1 1 d U
O7 O 0.1077(6) 0.7231(5) 0.1889(5) 0.102(2) Uani 1 1 d DU
O8 O 0.2248(8) 0.4406(8) 0.9034(6) 0.147(4) Uani 1 1 d U
O9 O 0.3687(8) 0.4270(8) 0.9451(6) 0.132(3) Uani 1 1 d U
O10 O 0.2781(8) 0.3119(8) 0.8896(7) 0.147(4) Uani 1 1 d U
O11 O 0.4156(6) 0.3159(5) 0.2349(4) 0.096(2) Uani 1 1 d U
O12 O 0.2864(8) 0.2301(6) 0.2112(5) 0.122(3) Uani 1 1 d U
O13 O 0.4177(7) 0.1715(5) 0.2200(5) 0.111(3) Uani 1 1 d U
O14 O 0.2904(8) 0.1515(7) 0.5415(7) 0.153(4) Uani 1 1 d U
O15 O 0.2296(9) 0.0243(9) 0.4938(8) 0.185(5) Uani 1 1 d U
O16 O 0.3681(9) 0.0414(8) 0.5199(6) 0.145(4) Uani 1 1 d U
O17 O 0.0751(9) 0.5984(11) 0.7215(7) 0.183(5) Uani 1 1 d U
H61 H 0.0999 0.5591 0.6945 0.220 Uiso 1 1 d R
H62 H 0.0868 0.6511 0.7086 0.220 Uiso 1 1 d R
O18 O 0.1510(12) 0.1231(10) 0.3053(9) 0.175(5) Uani 0.85 1 d PU
H63 H 0.1742 0.1207 0.3489 0.210 Uiso 0.85 1 d PR
H64 H 0.0931 0.0985 0.2986 0.210 Uiso 0.85 1 d PR
O19 O 0.0595(8) 0.9551(8) 0.2880(6) 0.152(3) Uani 1 1 d U
H65 H 0.1177 0.9787 0.2944 0.182 Uiso 1 1 d R
H66 H 0.0397 0.9776 0.3254 0.182 Uiso 1 1 d R
O20 O 0.2187(16) 0.7225(16) 0.7310(14) 0.200(7) Uani 0.65 1 d PU
H67 H 0.1849 0.7671 0.7425 0.241 Uiso 0.65 1 d PR
H68 H 0.2240 0.7270 0.6885 0.241 Uiso 0.65 1 d PR
O21 O 0.138(2) 0.666(2) 0.6136(16) 0.203(7) Uani 0.50 1 d PU
H69 H 0.1767 0.7135 0.6340 0.244 Uiso 0.50 1 d PR
H70 H 0.0852 0.6879 0.5955 0.244 Uiso 0.50 1 d PR
C1 C 0.2760(8) 0.9551(7) 0.1976(6) 0.075(2) Uani 1 1 d U
C2 C 0.3688(8) 0.9638(6) 0.2484(6) 0.078(2) Uani 1 1 d U
H2A H 0.4205 0.9562 0.2235 0.093 Uiso 1 1 calc R
H2B H 0.3789 1.0240 0.2769 0.093 Uiso 1 1 calc R
C3 C 0.4662(7) 0.7762(6) 0.3370(5) 0.066(2) Uani 1 1 d U
C4 C 0.4614(7) 0.8737(6) 0.3264(6) 0.072(2) Uani 1 1 d U
H4A H 0.4796 0.9132 0.3712 0.087 Uiso 1 1 calc R
H4B H 0.5061 0.8884 0.2977 0.087 Uiso 1 1 calc R
C5 C 0.2623(8) 0.8361(7) 0.3665(6) 0.080(2) Uani 1 1 d U
C6 C 0.3074(8) 0.9192(6) 0.3456(6) 0.077(2) Uani 1 1 d U
H6A H 0.2584 0.9564 0.3267 0.092 Uiso 1 1 calc R
H6B H 0.3473 0.9559 0.3864 0.092 Uiso 1 1 calc R
C7 C 0.1647(10) 1.0251(9) 0.1190(8) 0.105(3) Uani 1 1 d U
H7A H 0.1333 1.0806 0.1287 0.126 Uiso 1 1 calc R
H7B H 0.1221 0.9733 0.1220 0.126 Uiso 1 1 calc R
C8 C 0.1824(12) 1.0168(10) 0.0451(9) 0.121(3) Uani 1 1 d U
C9 C 0.1745(13) 1.0876(12) 0.0007(10) 0.142(4) Uani 1 1 d U
H9 H 0.1577 1.1437 0.0208 0.170 Uiso 1 1 calc R
C10 C 0.1883(14) 1.0841(13) -0.0680(11) 0.157(4) Uani 1 1 d U
H10 H 0.1878 1.1349 -0.0910 0.189 Uiso 1 1 calc R
C11 C 0.2038(14) 0.9910(14) -0.0998(12) 0.157(5) Uani 1 1 d U
H11 H 0.1950 0.9743 -0.1479 0.188 Uiso 1 1 calc R
C12 C 0.2279(15) 0.9386(14) -0.0611(11) 0.161(5) Uani 1 1 d U
H12 H 0.2636 0.8925 -0.0770 0.193 Uiso 1 1 calc R
C13 C 0.2070(12) 0.9380(12) 0.0120(10) 0.138(3) Uani 1 1 d U
H13 H 0.2112 0.8854 0.0328 0.166 Uiso 1 1 calc R
C14 C 0.5435(8) 0.6668(8) 0.4029(6) 0.087(3) Uani 1 1 d U
H14A H 0.4822 0.6348 0.4006 0.104 Uiso 1 1 calc R
H14B H 0.5808 0.6683 0.4494 0.104 Uiso 1 1 calc R
C15 C 0.5962(8) 0.6126(7) 0.3465(6) 0.080(2) Uani 1 1 d U
C16 C 0.5794(9) 0.5213(8) 0.3313(7) 0.097(3) Uani 1 1 d U
H16 H 0.5386 0.4908 0.3534 0.116 Uiso 1 1 calc R
C17 C 0.6224(11) 0.4723(10) 0.2830(8) 0.111(3) Uani 1 1 d U
H17 H 0.6108 0.4088 0.2725 0.133 Uiso 1 1 calc R
C18 C 0.6816(10) 0.5171(10) 0.2507(8) 0.111(3) Uani 1 1 d U
H18 H 0.7098 0.4852 0.2169 0.133 Uiso 1 1 calc R
C19 C 0.6996(10) 0.6127(9) 0.2695(8) 0.104(3) Uani 1 1 d U
H19 H 0.7425 0.6441 0.2496 0.125 Uiso 1 1 calc R
C20 C 0.6566(8) 0.6580(8) 0.3146(7) 0.088(3) Uani 1 1 d U
H20 H 0.6672 0.7216 0.3251 0.105 Uiso 1 1 calc R
C21 C 0.2056(9) 0.7688(8) 0.4575(7) 0.098(3) Uani 1 1 d U
H21A H 0.2279 0.7767 0.5077 0.118 Uiso 1 1 calc R
H21B H 0.2249 0.7107 0.4375 0.118 Uiso 1 1 calc R
C22 C 0.0955(10) 0.7659(10) 0.4413(7) 0.103(3) Uani 1 1 d U
C23 C 0.0411(11) 0.6896(11) 0.4110(8) 0.124(3) Uani 1 1 d U
H23 H 0.0693 0.6356 0.4004 0.149 Uiso 1 1 calc R
C24 C -0.0563(12) 0.6891(13) 0.3950(9) 0.137(4) Uani 1 1 d U
H24 H -0.0936 0.6361 0.3723 0.165 Uiso 1 1 calc R
C25 C -0.0963(12) 0.7669(13) 0.4130(9) 0.131(4) Uani 1 1 d U
H25 H -0.1620 0.7670 0.4037 0.157 Uiso 1 1 calc R
C26 C -0.0461(12) 0.8399(12) 0.4423(9) 0.131(4) Uani 1 1 d U
H26 H -0.0767 0.8924 0.4529 0.157 Uiso 1 1 calc R
C27 C 0.0507(11) 0.8457(11) 0.4594(8) 0.120(3) Uani 1 1 d U
H27 H 0.0855 0.9001 0.4820 0.144 Uiso 1 1 calc R
C28 C 0.4705(7) 0.7352(6) 0.1416(5) 0.064(2) Uani 1 1 d U
C29 C 0.4615(7) 0.6326(6) 0.1439(6) 0.066(2) Uani 1 1 d U
H29A H 0.4748 0.6001 0.1010 0.079 Uiso 1 1 calc R
H29B H 0.5091 0.6194 0.1822 0.079 Uiso 1 1 calc R
C30 C 0.2577(7) 0.6307(7) 0.0512(6) 0.067(2) Uani 1 1 d U
C31 C 0.3077(7) 0.5596(6) 0.0829(5) 0.068(2) Uani 1 1 d U
H31A H 0.2621 0.5122 0.0891 0.081 Uiso 1 1 calc R
H31B H 0.3466 0.5315 0.0520 0.081 Uiso 1 1 calc R
C32 C 0.2856(7) 0.5198(6) 0.2268(5) 0.063(2) Uani 1 1 d U
C33 C 0.3769(7) 0.5286(6) 0.1967(5) 0.068(2) Uani 1 1 d U
H33A H 0.4314 0.5448 0.2346 0.081 Uiso 1 1 calc R
H33B H 0.3856 0.4702 0.1702 0.081 Uiso 1 1 calc R
C34 C 0.5594(9) 0.8623(8) 0.1119(6) 0.089(3) Uani 1 1 d U
H34A H 0.5005 0.8892 0.0971 0.107 Uiso 1 1 calc R
H34B H 0.5986 0.8685 0.0777 0.107 Uiso 1 1 calc R
C35 C 0.6095(8) 0.9142(8) 0.1817(7) 0.086(2) Uani 1 1 d U
C36 C 0.6740(10) 0.8777(9) 0.2291(7) 0.097(3) Uani 1 1 d U
H36 H 0.6857 0.8164 0.2189 0.117 Uiso 1 1 calc R
C37 C 0.7194(10) 0.9264(9) 0.2883(8) 0.106(3) Uani 1 1 d U
H37 H 0.7643 0.9005 0.3184 0.127 Uiso 1 1 calc R
C38 C 0.6999(11) 1.0147(10) 0.3048(9) 0.118(4) Uani 1 1 d U
H38 H 0.7295 1.0483 0.3477 0.141 Uiso 1 1 calc R
C39 C 0.6410(11) 1.0533(9) 0.2623(8) 0.108(3) Uani 1 1 d U
H39 H 0.6323 1.1152 0.2734 0.130 Uiso 1 1 calc R
C40 C 0.5919(9) 1.0042(8) 0.2015(7) 0.097(3) Uani 1 1 d U
H40 H 0.5461 1.0313 0.1730 0.116 Uiso 1 1 calc R
C41 C 0.1686(9) 0.6768(9) -0.0567(7) 0.101(3) Uani 1 1 d DU
H41A H 0.1911 0.7399 -0.0368 0.122 Uiso 1 1 calc R
H41B H 0.1785 0.6676 -0.1044 0.122 Uiso 1 1 calc R
C42 C 0.0686(11) 0.6677(9) -0.0597(7) 0.106(3) Uani 1 1 d U
C43 C 0.0181(11) 0.6175(11) -0.0177(8) 0.124(3) Uani 1 1 d U
H43 H 0.0507 0.5828 0.0132 0.149 Uiso 1 1 calc R
C44 C -0.0858(14) 0.6218(13) -0.0245(11) 0.150(4) Uani 1 1 d U
H44 H -0.1185 0.6004 0.0071 0.180 Uiso 1 1 calc R
C45 C -0.1266(13) 0.6560(12) -0.0754(10) 0.135(4) Uani 1 1 d U
H45 H -0.1925 0.6495 -0.0854 0.163 Uiso 1 1 calc R
C46 C -0.0844(14) 0.7007(12) -0.1162(10) 0.139(4) Uani 1 1 d U
H46 H -0.1185 0.7319 -0.1491 0.167 Uiso 1 1 calc R
C47 C 0.0015(12) 0.6990(11) -0.1087(9) 0.128(4) Uani 1 1 d U
H47 H 0.0268 0.7237 -0.1427 0.154 Uiso 1 1 calc R
C48 C 0.1840(10) 0.4270(8) 0.2817(7) 0.103(3) Uani 1 1 d U
H48A H 0.1387 0.4716 0.2709 0.123 Uiso 1 1 calc R
H48B H 0.1523 0.3663 0.2635 0.123 Uiso 1 1 calc R
C49 C 0.2116(11) 0.4348(9) 0.3548(8) 0.107(3) Uani 1 1 d U
C50 C 0.2670(12) 0.5134(11) 0.3968(8) 0.128(3) Uani 1 1 d U
H50 H 0.2918 0.5608 0.3774 0.154 Uiso 1 1 calc R
C51 C 0.2830(15) 0.5144(14) 0.4770(10) 0.155(4) Uani 1 1 d U
H51 H 0.3178 0.5605 0.5107 0.186 Uiso 1 1 calc R
C52 C 0.2368(15) 0.4348(15) 0.4906(10) 0.150(4) Uani 1 1 d U
H52 H 0.2329 0.4389 0.5374 0.180 Uiso 1 1 calc R
C53 C 0.2005(14) 0.3619(14) 0.4570(10) 0.148(4) Uani 1 1 d U
H53 H 0.1797 0.3140 0.4777 0.178 Uiso 1 1 calc R
C54 C 0.1927(13) 0.3559(13) 0.3873(10) 0.143(4) Uani 1 1 d U
H54 H 0.1744 0.2992 0.3593 0.171 Uiso 1 1 calc R
C55 C 0.0002(13) 0.6048(11) 0.1947(12) 0.183(7) Uani 1 1 d DU
H55A H 0.0511 0.5688 0.1850 0.274 Uiso 1 1 calc R
H55B H -0.0564 0.5830 0.1608 0.274 Uiso 1 1 calc R
H55C H -0.0104 0.5992 0.2405 0.274 Uiso 1 1 calc R
C56 C 0.0257(9) 0.7031(9) 0.1912(8) 0.116(4) Uani 1 1 d DU
C57 C -0.0451(12) 0.7655(12) 0.2085(12) 0.172(6) Uani 1 1 d DU
H57A H -0.0278 0.8257 0.1995 0.259 Uiso 1 1 calc R
H57B H -0.0477 0.7685 0.2570 0.259 Uiso 1 1 calc R
H57C H -0.1061 0.7432 0.1805 0.259 Uiso 1 1 calc R
C58 C 0.5020(11) 0.7805(11) 0.6095(12) 0.114(7) Uani 0.50 1 d PDU
H58 H 0.4988 0.7896 0.6591 0.137 Uiso 0.50 1 calc PR
C59 C 0.4917(11) 0.7189(11) 0.9009(12) 0.111(7) Uani 0.50 1 d PDU
H59 H 0.4893 0.7144 0.8506 0.134 Uiso 0.50 1 calc PR

loop_
_atom_site_aniso_label
_atom_site_aniso_U_11
_atom_site_aniso_U_22
_atom_site_aniso_U_33
_atom_site_aniso_U_23
_atom_site_aniso_U_13
_atom_site_aniso_U_12
Eu1 0.0504(3) 0.0456(3) 0.0729(4) -0.0047(2) 0.0095(2) -0.00079(17)
Cl1 0.134(5) 0.089(4) 0.088(4) 0.014(3) -0.006(4) -0.007(4)
Cl2 0.200(9) 0.127(6) 0.227(10) 0.052(7) -0.043(8) -0.050(6)
Cl3 0.120(6) 0.228(9) 0.124(6) 0.019(6) 0.018(5) 0.054(6)
Cl4 0.159(8) 0.158(7) 0.194(9) 0.074(7) 0.034(7) 0.041(6)
Cl5 0.095(5) 0.170(7) 0.095(5) 0.014(4) 0.017(4) -0.018(4)
Cl6 0.117(5) 0.108(4) 0.089(4) 0.007(3) 0.037(4) 0.000(4)
N1 0.061(4) 0.058(3) 0.084(4) 0.005(3) 0.021(3) -0.002(3)
N2 0.112(5) 0.062(4) 0.107(5) 0.028(4) 0.019(5) -0.002(4)
N3 0.075(4) 0.073(4) 0.080(5) 0.013(4) -0.003(4) -0.003(4)
N4 0.088(5) 0.080(4) 0.076(5) 0.001(4) 0.021(4) -0.005(4)
N5 0.056(3) 0.053(3) 0.064(4) 0.009(3) 0.013(3) 0.008(3)
N6 0.077(4) 0.080(4) 0.084(5) 0.012(4) 0.036(4) 0.003(4)
N7 0.095(5) 0.097(5) 0.069(5) 0.006(4) 0.022(4) 0.021(4)
N8 0.101(5) 0.071(4) 0.087(5) 0.016(4) 0.032(4) 0.002(4)
N9 0.083(8) 0.104(8) 0.132(9) -0.042(7) 0.043(7) 0.017(7)
N10 0.108(7) 0.056(5) 0.100(7) 0.025(5) 0.020(6) 0.009(5)
N11 0.077(7) 0.093(7) 0.144(9) -0.034(7) 0.033(7) -0.023(6)
O1 0.076(4) 0.055(3) 0.102(4) 0.013(3) 0.010(3) 0.001(3)
O2 0.067(3) 0.055(3) 0.078(3) 0.002(3) 0.004(3) -0.005(3)
O3 0.080(4) 0.068(3) 0.086(4) -0.005(3) 0.034(3) -0.006(3)
O4 0.067(3) 0.059(3) 0.082(3) 0.003(3) 0.025(3) 0.006(3)
O5 0.077(4) 0.065(3) 0.079(4) 0.011(3) 0.012(3) 0.011(3)
O6 0.075(3) 0.051(3) 0.091(4) 0.009(3) 0.026(3) 0.003(3)
O7 0.070(4) 0.097(5) 0.134(6) 0.024(4) 0.008(4) 0.000(4)
O8 0.101(7) 0.138(8) 0.176(9) -0.042(7) 0.006(6) 0.038(6)
O9 0.092(7) 0.155(8) 0.142(8) -0.014(6) 0.035(6) 0.013(6)
O10 0.119(8) 0.126(8) 0.188(10) -0.024(7) 0.038(7) 0.020(6)
O11 0.112(6) 0.061(4) 0.115(6) 0.014(4) 0.019(5) 0.000(4)
O12 0.116(7) 0.105(6) 0.143(7) 0.017(5) 0.022(6) 0.008(5)
O13 0.136(7) 0.061(4) 0.145(7) 0.038(5) 0.030(6) 0.023(5)
O14 0.129(8) 0.092(6) 0.203(10) -0.066(7) 0.015(7) -0.012(5)
O15 0.110(8) 0.147(9) 0.250(13) -0.085(9) 0.012(8) -0.013(7)
O16 0.104(8) 0.157(9) 0.162(9) -0.007(7) 0.026(7) 0.008(7)
O17 0.145(9) 0.234(12) 0.196(11) 0.071(9) 0.076(8) 0.001(8)
O18 0.184(11) 0.155(10) 0.181(11) 0.006(9) 0.038(9) 0.013(9)
O19 0.119(6) 0.148(7) 0.163(8) -0.023(6) 0.000(6) 0.006(6)
O20 0.176(13) 0.214(14) 0.222(14) 0.049(13) 0.054(12) 0.007(11)
O21 0.193(14) 0.234(16) 0.204(15) 0.057(14) 0.079(13) 0.016(13)
C1 0.084(5) 0.053(4) 0.095(5) 0.015(4) 0.027(4) 0.011(4)
C2 0.079(5) 0.056(4) 0.095(5) 0.009(4) 0.015(4) -0.005(4)
C3 0.055(4) 0.061(4) 0.077(5) -0.003(4) 0.012(4) -0.007(4)
C4 0.062(4) 0.063(4) 0.083(5) 0.000(4) 0.006(4) -0.007(4)
C5 0.073(5) 0.071(4) 0.089(5) -0.012(4) 0.018(4) 0.002(4)
C6 0.077(4) 0.061(4) 0.088(5) -0.011(4) 0.022(4) 0.002(4)
C7 0.112(6) 0.081(5) 0.124(7) 0.029(5) 0.017(6) 0.013(5)
C8 0.140(7) 0.094(6) 0.128(7) 0.020(6) 0.021(6) 0.009(6)
C9 0.166(8) 0.117(7) 0.141(8) 0.030(7) 0.020(7) 0.016(7)
C10 0.180(9) 0.138(8) 0.153(9) 0.029(8) 0.027(8) 0.015(8)
C11 0.174(9) 0.143(8) 0.148(9) 0.025(8) 0.016(8) 0.009(8)
C12 0.187(9) 0.134(8) 0.158(9) 0.021(8) 0.024(9) 0.023(8)
C13 0.154(7) 0.117(6) 0.142(7) 0.019(6) 0.020(6) 0.020(6)
C14 0.082(5) 0.087(5) 0.081(5) 0.010(5) -0.003(5) 0.006(5)
C15 0.080(5) 0.069(5) 0.081(5) 0.010(4) -0.005(4) -0.001(4)
C16 0.094(6) 0.081(5) 0.105(6) 0.018(5) -0.006(5) 0.002(5)
C17 0.109(7) 0.087(6) 0.124(7) 0.009(6) -0.007(6) 0.014(6)
C18 0.102(7) 0.102(7) 0.116(7) 0.004(6) -0.002(6) 0.018(6)
C19 0.094(6) 0.098(6) 0.108(7) 0.015(6) -0.012(6) 0.007(6)
C20 0.080(5) 0.078(5) 0.095(6) 0.003(5) 0.002(5) 0.001(5)
C21 0.095(6) 0.098(6) 0.099(6) -0.004(5) 0.032(5) -0.004(5)
C22 0.095(6) 0.105(6) 0.107(6) 0.004(5) 0.024(5) -0.003(5)
C23 0.111(6) 0.127(6) 0.126(6) -0.005(6) 0.028(6) 0.000(6)
C24 0.119(7) 0.141(8) 0.141(8) 0.002(7) 0.021(7) -0.019(7)
C25 0.111(8) 0.143(8) 0.135(8) 0.007(7) 0.029(7) -0.007(7)
C26 0.111(8) 0.142(8) 0.137(8) 0.011(7) 0.035(7) -0.002(7)
C27 0.106(7) 0.124(7) 0.124(7) 0.003(6) 0.021(6) -0.008(6)
C28 0.065(4) 0.061(4) 0.069(4) 0.010(4) 0.018(4) 0.001(4)
C29 0.061(4) 0.059(4) 0.079(5) 0.004(4) 0.020(4) 0.006(4)
C30 0.072(4) 0.061(4) 0.067(4) 0.012(4) 0.012(4) 0.014(4)
C31 0.069(4) 0.057(4) 0.074(5) 0.003(4) 0.012(4) 0.000(4)
C32 0.077(5) 0.044(4) 0.069(5) 0.011(4) 0.017(4) 0.007(4)
C33 0.067(4) 0.053(4) 0.082(5) 0.008(4) 0.012(4) 0.008(4)
C34 0.090(5) 0.084(5) 0.097(5) 0.011(5) 0.033(5) 0.003(4)
C35 0.087(5) 0.082(5) 0.098(6) 0.022(5) 0.041(5) -0.012(4)
C36 0.104(6) 0.082(5) 0.110(6) 0.015(5) 0.034(5) 0.002(5)
C37 0.109(7) 0.091(6) 0.118(7) 0.025(6) 0.021(6) -0.006(6)
C38 0.118(7) 0.108(7) 0.118(8) -0.009(7) 0.027(6) -0.018(6)
C39 0.119(7) 0.086(6) 0.123(7) 0.012(6) 0.038(6) -0.004(6)
C40 0.100(6) 0.085(5) 0.112(6) 0.023(5) 0.034(5) 0.000(5)
C41 0.115(6) 0.106(6) 0.080(6) 0.029(5) -0.002(5) 0.013(6)
C42 0.111(6) 0.101(6) 0.097(6) 0.015(5) -0.003(5) 0.023(5)
C43 0.118(6) 0.131(6) 0.111(6) 0.019(6) -0.008(6) 0.015(6)
C44 0.137(8) 0.158(8) 0.141(8) 0.017(8) 0.001(8) -0.009(8)
C45 0.116(8) 0.145(8) 0.132(8) 0.019(7) -0.008(7) 0.015(7)
C46 0.126(8) 0.140(7) 0.135(8) 0.019(7) -0.015(7) 0.022(7)
C47 0.116(7) 0.139(7) 0.119(7) 0.012(6) -0.001(6) 0.021(7)
C48 0.126(6) 0.081(5) 0.104(6) 0.022(5) 0.029(6) 0.001(5)
C49 0.131(6) 0.098(6) 0.102(6) 0.021(5) 0.037(5) 0.021(5)
C50 0.152(7) 0.117(6) 0.116(6) 0.017(6) 0.028(6) 0.010(6)
C51 0.180(9) 0.144(8) 0.134(8) -0.001(8) 0.028(8) 0.015(8)
C52 0.172(9) 0.152(9) 0.128(8) 0.009(8) 0.041(7) 0.017(8)
C53 0.170(8) 0.147(8) 0.129(8) 0.025(7) 0.032(7) 0.010(7)
C54 0.167(7) 0.134(7) 0.128(7) 0.025(6) 0.033(7) 0.003(6)
C55 0.126(12) 0.194(14) 0.206(15) 0.019(13) -0.008(11) 0.002(11)
C56 0.076(7) 0.114(7) 0.143(8) -0.006(7) 0.006(7) 0.003(6)
C57 0.116(11) 0.193(14) 0.196(14) 0.002(12) 0.017(11) 0.030(11)
C58 0.114(16) 0.117(15) 0.108(15) 0.025(13) 0.013(13) -0.015(13)
C59 0.099(15) 0.132(16) 0.099(15) 0.009(13) 0.018(12) 0.001(13)

loop_
_atom_type_symbol
_atom_type_description
_atom_type_scat_dispersion_real
_atom_type_scat_dispersion_imag
_atom_type_scat_source
C C 0.0033 0.0016 'International Tables Vol C Tables 4.2.6.8 and 6.1.1.4'
H H 0.0000 0.0000 'International Tables Vol C Tables 4.2.6.8 and 6.1.1.4'
N N 0.0061 0.0033 'International Tables Vol C Tables 4.2.6.8 and 6.1.1.4'
O O 0.0106 0.0060 'International Tables Vol C Tables 4.2.6.8 and 6.1.1.4'
Eu Eu -0.1578 3.6682 'International Tables Vol C Tables 4.2.6.8 and 6.1.1.4'
Cl Cl 0.1484 0.1585 'International Tables Vol C Tables 4.2.6.8 and 6.1.1.4'

loop_
_geom_angle_atom_site_label_1
_geom_angle_atom_site_label_2
_geom_angle_atom_site_label_3
_geom_angle
O1 Eu1 O3 93.4(2)
O1 Eu1 O5 77.4(2)
O3 Eu1 O5 148.2(2)
O1 Eu1 O2 127.8(2)
O3 Eu1 O2 73.8(2)
O5 Eu1 O2 135.4(2)
O1 Eu1 O6 148.4(2)
O3 Eu1 O6 78.7(2)
O5 Eu1 O6 93.3(2)
O2 Eu1 O6 79.6(2)
O1 Eu1 O7 73.3(2)
O3 Eu1 O7 72.5(3)
O5 Eu1 O7 75.8(3)
O2 Eu1 O7 141.1(3)
O6 Eu1 O7 75.2(2)
O1 Eu1 O4 80.2(2)
O3 Eu1 O4 135.3(2)
O5 Eu1 O4 73.7(2)
O2 Eu1 O4 75.8(2)
O6 Eu1 O4 126.5(2)
O7 Eu1 O4 143.1(3)
O1 Eu1 N1 63.3(2)
O3 Eu1 N1 66.0(2)
O5 Eu1 N1 131.0(2)
O2 Eu1 N1 65.3(2)
O6 Eu1 N1 135.4(2)
O7 Eu1 N1 116.0(3)
O4 Eu1 N1 71.8(2)
O1 Eu1 N5 134.2(2)
O3 Eu1 N5 132.2(2)
O5 Eu1 N5 65.3(2)
O2 Eu1 N5 72.7(2)
O6 Eu1 N5 62.5(2)
O7 Eu1 N5 118.6(3)
O4 Eu1 N5 65.1(2)
N1 Eu1 N5 125.3(2)
C6 N1 C4 110.6(8)
C6 N1 C2 109.7(7)
C4 N1 C2 111.3(7)
C6 N1 Eu1 107.9(5)
C4 N1 Eu1 108.9(5)
C2 N1 Eu1 108.2(6)
C1 N2 C7 122.0(10)
C1 N2 H2 107.8
C7 N2 H2 108.1
C3 N3 C14 121.2(9)
C3 N3 H3 107.0
C14 N3 H3 111.2
C5 N4 C21 124.9(10)
C5 N4 H4 104.2
C21 N4 H4 106.7
C33 N5 C29 111.7(7)
C33 N5 C31 109.4(7)
C29 N5 C31 110.8(7)
C33 N5 Eu1 108.0(5)
C29 N5 Eu1 110.1(5)
C31 N5 Eu1 106.6(5)
C28 N6 C34 122.6(9)
C28 N6 H6 106.6
C34 N6 H6 108.5
C30 N7 C41 124.7(9)
C30 N7 H7 105.4
C41 N7 H7 108.6
C32 N8 C48 121.4(9)
C32 N8 H8 108.1
C48 N8 H8 109.4
O10 N9 O8 121.2(14)
O10 N9 O9 118.0(13)
O8 N9 O9 120.8(12)
O11 N10 O13 122.5(12)
O11 N10 O12 120.0(10)
O13 N10 O12 117.4(10)
O14 N11 O15 126.8(15)
O14 N11 O16 119.3(13)
O15 N11 O16 113.7(14)
C1 O1 Eu1 124.0(7)
C3 O2 Eu1 124.6(6)
C5 O3 Eu1 123.8(7)
C28 O4 Eu1 125.6(6)
C30 O5 Eu1 124.2(6)
C32 O6 Eu1 126.0(6)
C56 O7 Eu1 163.6(9)
H61 O17 H62 104.7
H63 O18 H64 104.2
H65 O19 H66 104.8
H67 O20 H68 104.4
H69 O21 H70 106.7
O1 C1 N2 120.5(10)
O1 C1 C2 121.5(9)
N2 C1 C2 117.9(9)
N1 C2 C1 107.7(8)
N1 C2 H2A 110.2
C1 C2 H2A 110.2
N1 C2 H2B 110.2
C1 C2 H2B 110.2
H2A C2 H2B 108.5
O2 C3 N3 121.3(9)
O2 C3 C4 121.6(9)
N3 C3 C4 117.0(8)
N1 C4 C3 111.7(7)
N1 C4 H4A 109.3
C3 C4 H4A 109.3
N1 C4 H4B 109.3
C3 C4 H4B 109.3
H4A C4 H4B 107.9
O3 C5 N4 121.2(10)
O3 C5 C6 120.1(10)
N4 C5 C6 118.5(9)
N1 C6 C5 110.8(8)
N1 C6 H6A 109.5
C5 C6 H6A 109.5
N1 C6 H6B 109.5
C5 C6 H6B 109.5
H6A C6 H6B 108.1
N2 C7 C8 114.0(12)
N2 C7 H7A 108.7
C8 C7 H7A 108.7
N2 C7 H7B 108.7
C8 C7 H7B 108.7
H7A C7 H7B 107.6
C13 C8 C9 111.3(16)
C13 C8 C7 121.9(14)
C9 C8 C7 126.7(14)
C10 C9 C8 129.6(17)
C10 C9 H9 115.2
C8 C9 H9 115.2
C9 C10 C11 112.6(18)
C9 C10 H10 123.7
C11 C10 H10 123.7
C12 C11 C10 117(2)
C12 C11 H11 121.6
C10 C11 H11 121.6
C11 C12 C13 127(2)
C11 C12 H12 116.3
C13 C12 H12 116.3
C8 C13 C12 117.6(16)
C8 C13 H13 121.2
C12 C13 H13 121.2
N3 C14 C15 110.8(9)
N3 C14 H14A 109.5
C15 C14 H14A 109.5
N3 C14 H14B 109.5
C15 C14 H14B 109.5
H14A C14 H14B 108.1
C20 C15 C16 120.3(12)
C20 C15 C14 121.4(10)
C16 C15 C14 118.3(11)
C15 C16 C17 120.2(14)
C15 C16 H16 119.9
C17 C16 H16 119.9
C18 C17 C16 119.7(13)
C18 C17 H17 120.1
C16 C17 H17 120.1
C17 C18 C19 118.5(15)
C17 C18 H18 120.8
C19 C18 H18 120.8
C20 C19 C18 120.7(15)
C20 C19 H19 119.7
C18 C19 H19 119.7
C19 C20 C15 120.6(12)
C19 C20 H20 119.7
C15 C20 H20 119.7
N4 C21 C22 112.4(11)
N4 C21 H21A 109.1
C22 C21 H21A 109.1
N4 C21 H21B 109.1
C22 C21 H21B 109.1
H21A C21 H21B 107.9
C23 C22 C27 118.2(14)
C23 C22 C21 122.2(13)
C27 C22 C21 119.6(12)
C22 C23 C24 121.2(16)
C22 C23 H23 119.4
C24 C23 H23 119.4
C25 C24 C23 118.7(16)
C25 C24 H24 120.7
C23 C24 H24 120.7
C26 C25 C24 121.1(18)
C26 C25 H25 119.5
C24 C25 H25 119.5
C25 C26 C27 123.6(18)
C25 C26 H26 118.2
C27 C26 H26 118.2
C22 C27 C26 117.2(15)
C22 C27 H27 121.4
C26 C27 H27 121.4
O4 C28 N6 122.5(9)
O4 C28 C29 120.9(8)
N6 C28 C29 116.6(9)
N5 C29 C28 114.1(7)
N5 C29 H29A 108.7
C28 C29 H29A 108.7
N5 C29 H29B 108.7
C28 C29 H29B 108.7
H29A C29 H29B 107.6
O5 C30 N7 118.7(9)
O5 C30 C31 122.6(9)
N7 C30 C31 118.4(9)
N5 C31 C30 111.5(7)
N5 C31 H31A 109.3
C30 C31 H31A 109.3
N5 C31 H31B 109.3
C30 C31 H31B 109.3
H31A C31 H31B 108.0
O6 C32 N8 124.5(9)
O6 C32 C33 119.3(8)
N8 C32 C33 116.1(8)
N5 C33 C32 109.7(7)
N5 C33 H33A 109.7
C32 C33 H33A 109.7
N5 C33 H33B 109.7
C32 C33 H33B 109.7
H33A C33 H33B 108.2
N6 C34 C35 112.6(10)
N6 C34 H34A 109.1
C35 C34 H34A 109.1
N6 C34 H34B 109.1
C35 C34 H34B 109.1
H34A C34 H34B 107.8
C40 C35 C36 115.9(12)
C40 C35 C34 120.0(12)
C36 C35 C34 124.1(11)
C37 C36 C35 122.4(13)
C37 C36 H36 118.8
C35 C36 H36 118.8
C36 C37 C38 119.1(15)
C36 C37 H37 120.4
C38 C37 H37 120.4
C39 C38 C37 121.5(15)
C39 C38 H38 119.3
C37 C38 H38 119.3
C38 C39 C40 120.5(14)
C38 C39 H39 119.7
C40 C39 H39 119.7
C35 C40 C39 120.4(14)
C35 C40 H40 119.8
C39 C40 H40 119.8
C42 C41 N7 119.6(11)
C42 C41 H41A 107.4
N7 C41 H41A 107.4
C42 C41 H41B 107.4
N7 C41 H41B 107.4
H41A C41 H41B 107.0
C41 C42 C43 127.5(12)
C41 C42 C47 124.9(14)
C43 C42 C47 107.4(15)
C44 C43 C42 119.7(15)
C44 C43 H43 120.1
C42 C43 H43 120.1
C45 C44 C43 115.9(19)
C45 C44 H44 122.0
C43 C44 H44 122.0
C44 C45 C46 126(2)
C44 C45 H45 117.1
C46 C45 H45 117.1
C47 C46 C45 116.8(19)
C47 C46 H46 121.6
C45 C46 H46 121.6
C46 C47 C42 133(2)
C46 C47 H47 113.6
C42 C47 H47 113.6
C49 C48 N8 113.6(12)
C49 C48 H48A 108.8
N8 C48 H48A 108.8
C49 C48 H48B 108.8
N8 C48 H48B 108.8
H48A C48 H48B 107.7
C50 C49 C54 118.7(14)
C50 C49 C48 122.6(13)
C54 C49 C48 118.3(14)
C49 C50 C51 115.6(14)
C49 C50 H50 122.2
C51 C50 H50 122.2
C52 C51 C50 109.3(17)
C52 C51 H51 125.4
C50 C51 H51 125.4
C53 C52 C51 136(2)
C53 C52 H52 111.8
C51 C52 H52 111.8
C52 C53 C54 115(2)
C52 C53 H53 122.6
C54 C53 H53 122.6
C53 C54 C49 122.1(18)
C53 C54 H54 119.0
C49 C54 H54 119.0
C56 C55 H55A 109.5
C56 C55 H55B 109.5
H55A C55 H55B 109.5
C56 C55 H55C 109.5
H55A C55 H55C 109.5
H55B C55 H55C 109.5
O7 C56 C55 116.1(13)
O7 C56 C57 127.6(13)
C55 C56 C57 114.3(13)
C56 C57 H57A 109.5
C56 C57 H57B 109.5
H57A C57 H57B 109.5
C56 C57 H57C 109.5
H57A C57 H57C 109.5
H57B C57 H57C 109.5
Cl3 C58 Cl1 108.7(10)
Cl3 C58 Cl2 111.9(12)
Cl1 C58 Cl2 108.4(10)
Cl3 C58 H58 109.3
Cl1 C58 H58 109.3
Cl2 C58 H58 109.3
Cl6 C59 Cl4 110.9(11)
Cl6 C59 Cl5 109.2(10)
Cl4 C59 Cl5 111.8(11)
Cl6 C59 H59 108.3
Cl4 C59 H59 108.3
Cl5 C59 H59 108.3

loop_
_geom_bond_atom_site_label_1
_geom_bond_atom_site_label_2
_geom_bond_distance
Eu1 O1 2.412(6)
Eu1 O3 2.403(7)
Eu1 O5 2.398(7)
Eu1 O2 2.414(7)
Eu1 O6 2.412(6)
Eu1 O7 2.422(8)
Eu1 O4 2.429(6)
Eu1 N1 2.693(8)
Eu1 N5 2.722(7)
Cl1 C58 1.736(16)
Cl2 C58 1.721(16)
Cl3 C58 1.701(17)
Cl4 C59 1.700(16)
Cl5 C59 1.730(16)
Cl6 C59 1.708(16)
N1 C6 1.484(12)
N1 C4 1.478(12)
N1 C2 1.471(12)
N2 C1 1.308(12)
N2 C7 1.434(16)
N2 H2 0.9000
N3 C3 1.328(12)
N3 C14 1.434(13)
N3 H3 0.9000
N4 C5 1.312(13)
N4 C21 1.417(14)
N4 H4 0.9000
N5 C33 1.433(11)
N5 C29 1.443(11)
N5 C31 1.504(12)
N6 C28 1.298(12)
N6 C34 1.455(14)
N6 H6 0.9000
N7 C30 1.341(13)
N7 C41 1.454(12)
N7 H7 0.9000
N8 C32 1.288(11)
N8 C48 1.519(15)
N8 H8 0.9000
N9 O10 1.218(14)
N9 O8 1.179(13)
N9 O9 1.252(14)
N10 O11 1.198(11)
N10 O13 1.212(11)
N10 O12 1.260(12)
N11 O14 1.170(13)
N11 O15 1.116(13)
N11 O16 1.222(14)
O1 C1 1.242(11)
O2 C3 1.224(10)
O3 C5 1.250(12)
O4 C28 1.230(11)
O5 C30 1.244(11)
O6 C32 1.201(10)
O7 C56 1.213(12)
O17 H61 0.8699
O17 H62 0.8700
O18 H63 0.8702
O18 H64 0.8703
O19 H65 0.8700
O19 H66 0.8700
O20 H67 0.8700
O20 H68 0.8699
O21 H69 0.8702
O21 H70 0.8698
C1 C2 1.500(15)
C2 H2A 0.9700
C2 H2B 0.9700
C3 C4 1.487(13)
C4 H4A 0.9700
C4 H4B 0.9700
C5 C6 1.502(15)
C6 H6A 0.9700
C6 H6B 0.9700
C7 C8 1.52(2)
C7 H7A 0.9700
C7 H7B 0.9700
C8 C13 1.35(2)
C8 C9 1.45(2)
C9 C10 1.40(2)
C9 H9 0.9300
C10 C11 1.47(3)
C10 H10 0.9300
C11 C12 1.18(2)
C11 H11 0.9300
C12 C13 1.53(3)
C12 H12 0.9300
C13 H13 0.9300
C14 C15 1.609(17)
C14 H14A 0.9700
C14 H14B 0.9700
C15 C20 1.366(16)
C15 C16 1.337(15)
C16 C17 1.375(19)
C16 H16 0.9300
C17 C18 1.355(19)
C17 H17 0.9300
C18 C19 1.403(18)
C18 H18 0.9300
C19 C20 1.308(17)
C19 H19 0.9300
C20 H20 0.9300
C21 C22 1.556(18)
C21 H21A 0.9700
C21 H21B 0.9700
C22 C23 1.333(19)
C22 C27 1.408(19)
C23 C24 1.38(2)
C23 H23 0.9300
C24 C25 1.35(2)
C24 H24 0.9300
C25 C26 1.26(2)
C25 H25 0.9300
C26 C27 1.37(2)
C26 H26 0.9300
C27 H27 0.9300
C28 C29 1.520(13)
C29 H29A 0.9700
C29 H29B 0.9700
C30 C31 1.455(13)
C31 H31A 0.9700
C31 H31B 0.9700
C32 C33 1.548(13)
C33 H33A 0.9700
C33 H33B 0.9700
C34 C35 1.507(17)
C34 H34A 0.9700
C34 H34B 0.9700
C35 C40 1.381(16)
C35 C36 1.380(17)
C36 C37 1.316(18)
C36 H36 0.9300
C37 C38 1.356(19)
C37 H37 0.9300
C38 C39 1.292(19)
C38 H38 0.9300
C39 C40 1.358(18)
C39 H39 0.9300
C40 H40 0.9300
C41 C42 1.430(18)
C41 H41A 0.9700
C41 H41B 0.9700
C42 C43 1.45(2)
C42 C47 1.382(19)
C43 C44 1.48(2)
C43 H43 0.9300
C44 C45 1.25(2)
C44 H44 0.9300
C45 C46 1.32(2)
C45 H45 0.9300
C46 C47 1.22(2)
C46 H46 0.9300
C47 H47 0.9300
C48 C49 1.409(18)
C48 H48A 0.9700
C48 H48B 0.9700
C49 C50 1.43(2)
C49 C54 1.44(2)
C50 C51 1.56(2)
C50 H50 0.9300
C51 C52 1.40(2)
C51 H51 0.9300
C52 C53 1.21(2)
C52 H52 0.9300
C53 C54 1.35(2)
C53 H53 0.9300
C54 H54 0.9300
C55 C56 1.492(15)
C55 H55A 0.9600
C55 H55B 0.9600
C55 H55C 0.9600
C56 C57 1.468(14)
C57 H57A 0.9600
C57 H57B 0.9600
C57 H57C 0.9600
C58 H58 0.9800
C59 H59 0.9800
